data_4510242
loop_
_publ_author_name
'Zhang, Hong-Mei'
'He, Yuan-Chun'
'Yang, Jin'
'Liu, Ying-Ying'
'Ma, Jian-Fang'

_publ_section_title
;
 Ten Coordination Polymers Constructed Using an Unprecedented
 Azamacrocyclic Octacarboxylate Ligand
 1,4,8,11-Tetrazacyclododecane-N,N&#x2032;,N&#x2033;,N&#x2034;-Tetra-Methylene-Isophthalic
 Acid: Syntheses, Structures, and Photoluminescent Properties
;
_journal_issue 5
_journal_name_full 'Crystal Growth &amp; Design'
_journal_page_first 2307
_journal_paper_doi 10.1021/cg500003u
_journal_volume 14
_journal_year 2014
_chemical_formula_moiety 'C110 H184 N20 Ni4 O16, 2.5H2O'
_chemical_formula_sum 'C110 H189 N20 Ni4 O18.5'
_chemical_formula_weight 2322.65
_chemical_name_systematic
;
 ?
;
_space_group_IT_number 2
_symmetry_cell_setting triclinic
_symmetry_space_group_name_Hall '-P 1'
_symmetry_space_group_name_H-M 'P -1'
_atom_sites_solution_hydrogens geom
_atom_sites_solution_primary direct
_atom_sites_solution_secondary difmap
_audit_creation_method SHELXL-97
_cell_angle_alpha 88.841(3)
_cell_angle_beta 69.413(4)
_cell_angle_gamma 79.690(3)
_cell_formula_units_Z 1
_cell_length_a 13.6170(6)
_cell_length_b 14.3185(5)
_cell_length_c 18.6289(7)
_cell_measurement_reflns_used 3491
_cell_measurement_temperature 293(2)
_cell_measurement_theta_max 29.1173
_cell_measurement_theta_min 3.1198
_cell_volume 3341.7(2)
_computing_cell_refinement 'CrysAlisPro(1.171.35.21) (Agilent Tech., 2012)'
_computing_data_collection 'CrysAlisPro(1.171.35.21) (Agilent Tech., 2012)'
_computing_data_reduction 'CrysAlisPro(1.171.35.21) (Agilent Tech., 2012)'
_computing_structure_refinement 'SHELXL-97 (Sheldrick, 2008)'
_computing_structure_solution 'SHELXS-97 (Sheldrick, 2008)'
_diffrn_ambient_temperature 293(2)
_diffrn_detector_area_resol_mean 10.0
_diffrn_measured_fraction_theta_full 0.981
_diffrn_measured_fraction_theta_max 0.981
_diffrn_measurement_device_type 'Oxford Diffraction Gemini R Ultra'
_diffrn_measurement_method '\w scan'
_diffrn_radiation_monochromator graphite
_diffrn_radiation_source 'fine-focus sealed tube'
_diffrn_radiation_type MoK\a
_diffrn_radiation_wavelength 0.71073
_diffrn_reflns_av_R_equivalents 0.0665
_diffrn_reflns_av_sigmaI/netI 0.1472
_diffrn_reflns_limit_h_max 16
_diffrn_reflns_limit_h_min -13
_diffrn_reflns_limit_k_max 17
_diffrn_reflns_limit_k_min -13
_diffrn_reflns_limit_l_max 22
_diffrn_reflns_limit_l_min -19
_diffrn_reflns_number 20444
_diffrn_reflns_theta_full 25.00
_diffrn_reflns_theta_max 25.35
_diffrn_reflns_theta_min 3.13
_exptl_absorpt_coefficient_mu 0.618
_exptl_absorpt_correction_T_max 0.9076
_exptl_absorpt_correction_T_min 0.8658
_exptl_absorpt_correction_type multi-scan
_exptl_absorpt_process_details
;
CrysAlis (Oxford Diffraction, 2006)
;
_exptl_crystal_colour pink
_exptl_crystal_density_diffrn 1.154
_exptl_crystal_density_method 'not measured'
_exptl_crystal_description block
_exptl_crystal_F_000 1249
_exptl_crystal_size_max 0.24
_exptl_crystal_size_mid 0.22
_exptl_crystal_size_min 0.16
_refine_diff_density_max 0.893
_refine_diff_density_min -0.576
_refine_diff_density_rms 0.084
_refine_ls_extinction_method none
_refine_ls_goodness_of_fit_ref 1.202
_refine_ls_hydrogen_treatment mixed
_refine_ls_matrix_type full
_refine_ls_number_parameters 821
_refine_ls_number_reflns 12011
_refine_ls_number_restraints 125
_refine_ls_restrained_S_all 1.198
_refine_ls_R_factor_all 0.2197
_refine_ls_R_factor_gt 0.1071
_refine_ls_shift/su_max 0.092
_refine_ls_shift/su_mean 0.001
_refine_ls_structure_factor_coef Fsqd
_refine_ls_weighting_details 'calc w=1/[\s^2^(Fo^2^)+(0.0100P)^2^+8.0000P] where P=(Fo^2^+2Fc^2^)/3'
_refine_ls_weighting_scheme calc
_refine_ls_wR_factor_gt 0.1925
_refine_ls_wR_factor_ref 0.2268
_reflns_number_gt 4963
_reflns_number_total 12011
_reflns_threshold_expression >2\s(I)
_cod_data_source_file cg500003u_si_002.cif
_cod_data_source_block Compound-7
_cod_depositor_comments 'Adding full bibliography for 4510236--4510245.cif.'
_cod_original_formula_sum 'C110 H189 N20 Ni4 O18.50'
_cod_database_code 4510242

loop_
_symmetry_equiv_pos_as_xyz
'x, y, z'
'-x, -y, -z'

loop_
_atom_site_label
_atom_site_type_symbol
_atom_site_fract_x
_atom_site_fract_y
_atom_site_fract_z
_atom_site_U_iso_or_equiv
_atom_site_adp_type
_atom_site_occupancy
_atom_site_symmetry_multiplicity
_atom_site_calc_flag
_atom_site_refinement_flags
_atom_site_disorder_assembly
_atom_site_disorder_group
Ni1 Ni -1.0000 1.0000 2.0000 0.0669(5) Uani 1 2 d SD . .
Ni2 Ni -0.5000 0.5000 2.0000 0.0647(5) Uani 1 2 d S . .
Ni3 Ni 0.20117(8) 0.19360(8) 1.47930(6) 0.0633(4) Uani 1 1 d D . .
C1 C -0.6974(6) 0.9015(6) 1.8008(4) 0.061(2) Uani 1 1 d . . .
C2 C -0.5956(6) 0.9183(5) 1.7628(4) 0.057(2) Uani 1 1 d . . .
H2 H -0.5744 0.9697 1.7792 0.069 Uiso 1 1 calc R . .
C3 C -0.5242(6) 0.8610(6) 1.7010(4) 0.056(2) Uani 1 1 d . . .
C4 C -0.5602(7) 0.7891(6) 1.6745(5) 0.081(3) Uani 1 1 d . . .
H4 H -0.5132 0.7514 1.6320 0.097 Uiso 1 1 calc R . .
C5 C -0.6642(7) 0.7699(7) 1.7087(5) 0.095(4) Uani 1 1 d . . .
C6 C -0.7305(7) 0.8284(6) 1.7724(5) 0.078(3) Uani 1 1 d . . .
H6 H -0.7998 0.8182 1.7970 0.094 Uiso 1 1 calc R . .
C7 C -0.7728(7) 0.9657(6) 1.8674(5) 0.072(3) Uani 1 1 d . . .
C8 C -0.4142(7) 0.8761(7) 1.6610(5) 0.080(3) Uani 1 1 d . . .
C9 C -0.7126(7) 0.7071(7) 1.6699(6) 0.090(3) Uani 1 1 d . . .
H9A H -0.7732 0.6866 1.7082 0.108 Uiso 1 1 calc R . .
H9B H -0.7379 0.7435 1.6333 0.108 Uiso 1 1 calc R . .
C10 C -0.6272(9) 0.5575(8) 1.6865(7) 0.107(4) Uani 1 1 d . . .
H10A H -0.6983 0.5446 1.7133 0.129 Uiso 1 1 calc R . .
H10B H -0.6055 0.5872 1.7234 0.129 Uiso 1 1 calc R . .
C11 C -0.5527(8) 0.4656(7) 1.6569(5) 0.092(3) Uani 1 1 d . . .
H11A H -0.5828 0.4321 1.6274 0.110 Uiso 1 1 calc R . .
H11B H -0.5528 0.4282 1.7009 0.110 Uiso 1 1 calc R . .
C12 C -0.4366(7) 0.4656(6) 1.6076(5) 0.069(2) Uani 1 1 d . . .
H12A H -0.4347 0.5134 1.5697 0.083 Uiso 1 1 calc R . .
H12B H -0.4003 0.4840 1.6400 0.083 Uiso 1 1 calc R . .
C13 C -0.297(2) 0.3570(18) 1.5020(15) 0.057(7) Uani 0.30 1 d PU . .
C13' C -0.3960(10) 0.3563(9) 1.5015(7) 0.071(4) Uani 0.70 1 d P . .
C14 C -0.3332(9) 0.4121(7) 1.4317(5) 0.093(3) Uani 1 1 d . . .
C15 C -0.3719(8) 0.3011(6) 1.6221(5) 0.080(3) Uani 1 1 d . . .
H15A H -0.3488 0.2404 1.5935 0.095 Uiso 1 1 calc R . .
H15B H -0.4426 0.3015 1.6595 0.095 Uiso 1 1 calc R . .
C16 C -0.0001(7) 0.2574(8) 1.6255(5) 0.086(3) Uani 1 1 d . . .
C17 C -0.3078(7) 0.4063(7) 1.8543(5) 0.077(3) Uani 1 1 d . . .
C18 C -0.2663(6) 0.3593(6) 1.7767(4) 0.059(2) Uani 1 1 d . . .
C19 C -0.3362(6) 0.3490(6) 1.7374(5) 0.063(2) Uani 1 1 d . . .
H19 H -0.4092 0.3699 1.7615 0.076 Uiso 1 1 calc R . .
C20 C -0.2976(6) 0.3086(6) 1.6642(5) 0.057(2) Uani 1 1 d . . .
C21 C -0.1895(7) 0.2771(5) 1.6284(5) 0.061(2) Uani 1 1 d . . .
H21 H -0.1631 0.2485 1.5793 0.073 Uiso 1 1 calc R . .
C22 C -0.1187(7) 0.2885(6) 1.6665(4) 0.062(2) Uani 1 1 d . . .
C23 C -0.1589(6) 0.3296(6) 1.7379(4) 0.067(2) Uani 1 1 d . . .
H23 H -0.1117 0.3382 1.7620 0.080 Uiso 1 1 calc R . .
C25 C -1.2104(12) 1.1219(12) 1.8690(10) 0.196(8) Uani 1 1 d . . .
H25A H -1.1888 1.1807 1.8503 0.294 Uiso 1 1 calc R . .
H25B H -1.2684 1.1339 1.9174 0.294 Uiso 1 1 calc RD . .
H25C H -1.2331 1.0934 1.8328 0.294 Uiso 1 1 calc R . .
C26 C -1.0226(12) 1.0317(9) 1.8059(7) 0.158(6) Uani 1 1 d . . .
H26A H -0.9969 1.0893 1.7880 0.238 Uiso 1 1 calc R . .
H26B H -1.0457 1.0061 1.7686 0.238 Uiso 1 1 calc R . .
H26C H -0.9662 0.9864 1.8133 0.238 Uiso 1 1 calc R . .
C27 C -1.1136(11) 1.0526(10) 1.8799(7) 0.120(5) Uani 1 1 d . . .
C28 C -1.1548(10) 0.9588(11) 1.9070(6) 0.126(5) Uani 1 1 d . . .
H28A H -1.2146 0.9749 1.9548 0.151 Uiso 1 1 calc R . .
H28B H -1.1838 0.9406 1.8698 0.151 Uiso 1 1 calc R . .
C29 C -1.0863(10) 0.8717(9) 1.9199(7) 0.105(4) Uani 1 1 d D . .
C30 C -1.120(4) 0.771(3) 1.924(2) 0.081(13) Uani 0.35 1 d PU . .
C30A C -1.079(18) 0.765(6) 1.892(13) 0.31(3) Uani 0.15 1 d PDU . .
C30B C -1.161(2) 0.8019(17) 1.9202(17) 0.093(9) Uani 0.50 1 d P . .
C31 C -0.9945(11) 0.8017(8) 2.0072(8) 0.130(5) Uani 1 1 d D . .
H31A H -1.0303 0.7475 2.0162 0.156 Uiso 1 1 calc R . .
H31B H -0.9292 0.7855 1.9630 0.156 Uiso 1 1 calc R . .
C32 C -0.9681(10) 0.8217(8) 2.0750(7) 0.110(4) Uani 1 1 d . . .
H32A H -0.9179 0.7688 2.0826 0.132 Uiso 1 1 calc RD . .
H32B H -1.0319 0.8320 2.1206 0.132 Uiso 1 1 calc R . .
C33 C -0.5080(12) 0.7993(9) 1.9248(9) 0.163(6) Uani 1 1 d . . .
H33A H -0.4383 0.8100 1.9197 0.245 Uiso 1 1 calc R . .
H33B H -0.5576 0.8216 1.9749 0.245 Uiso 1 1 calc R . .
H33C H -0.5305 0.8329 1.8865 0.245 Uiso 1 1 calc R . .
C34 C -0.4261(9) 0.6496(10) 1.8341(6) 0.139(5) Uani 1 1 d . . .
H34A H -0.3558 0.6587 1.8290 0.208 Uiso 1 1 calc R . .
H34B H -0.4477 0.6836 1.7956 0.208 Uiso 1 1 calc R . .
H34C H -0.4256 0.5831 1.8278 0.208 Uiso 1 1 calc R . .
C35 C -0.5040(11) 0.6867(9) 1.9133(7) 0.112(4) Uani 1 1 d . . .
C36 C -0.6176(9) 0.6761(8) 1.9226(6) 0.099(3) Uani 1 1 d . . .
H36A H -0.6630 0.6963 1.9750 0.118 Uiso 1 1 calc R . .
H36B H -0.6412 0.7205 1.8894 0.118 Uiso 1 1 calc R . .
C37 C -0.6371(7) 0.5837(8) 1.9070(5) 0.087(3) Uani 1 1 d . . .
H37 H -0.5825 0.5574 1.8582 0.104 Uiso 1 1 calc R . .
C38 C -0.7497(8) 0.5948(8) 1.8984(6) 0.115(4) Uani 1 1 d . . .
H38A H -0.7621 0.5335 1.8879 0.172 Uiso 1 1 calc R . .
H38B H -0.7513 0.6352 1.8570 0.172 Uiso 1 1 calc R . .
H38C H -0.8041 0.6225 1.9452 0.172 Uiso 1 1 calc R . .
C39 C -0.6465(8) 0.4183(7) 1.9554(6) 0.088(3) Uani 1 1 d D . .
H39A H -0.5940 0.3906 1.9070 0.105 Uiso 1 1 calc R . .
H39B H -0.7171 0.4205 1.9534 0.105 Uiso 1 1 calc R . .
C40 C -0.6337(8) 0.3584(8) 2.0221(6) 0.098(3) Uani 1 1 d D . .
H40A H -0.6893 0.3835 2.0700 0.117 Uiso 1 1 calc R . .
H40B H -0.6390 0.2931 2.0136 0.117 Uiso 1 1 calc R . .
C41 C 0.153(2) 0.4902(19) 1.3886(16) 0.118(8) Uani 0.50 1 d PU . .
C41' C 0.191(2) 0.4523(18) 1.3475(15) 0.114(8) Uani 0.50 1 d PU . .
C42 C 0.1403(10) 0.3727(9) 1.4028(8) 0.112(4) Uani 1 1 d D A .
C43 C 0.1365(10) 0.3065(11) 1.3419(6) 0.125(5) Uani 1 1 d . . .
H43A H 0.1030 0.3451 1.3104 0.150 Uiso 1 1 calc R . .
H43B H 0.2097 0.2827 1.3093 0.150 Uiso 1 1 calc R . .
C44 C 0.0857(10) 0.2276(9) 1.3615(7) 0.097(3) Uani 1 1 d U A .
C45 C -0.0229(13) 0.2576(11) 1.4074(9) 0.182(6) Uani 1 1 d U . .
H45A H -0.0567 0.2032 1.4211 0.273 Uiso 1 1 calc R . .
H45B H -0.0580 0.2991 1.3791 0.273 Uiso 1 1 calc R . .
H45C H -0.0279 0.2909 1.4531 0.273 Uiso 1 1 calc R . .
C46 C 0.083(2) 0.1867(16) 1.2880(10) 0.300(14) Uani 1 1 d . . .
H46A H 0.0444 0.1350 1.2996 0.450 Uiso 1 1 calc R . .
H46B H 0.1545 0.1639 1.2537 0.450 Uiso 1 1 calc R . .
H46C H 0.0481 0.2351 1.2641 0.450 Uiso 1 1 calc R . .
C47 C 0.1045(10) 0.0638(10) 1.4242(7) 0.118(4) Uani 1 1 d D A .
H47A H 0.0333 0.0799 1.4624 0.141 Uiso 1 1 calc R . .
H47B H 0.1004 0.0283 1.3819 0.141 Uiso 1 1 calc R . .
C48 C 0.1732(9) 0.0072(8) 1.4570(7) 0.103(4) Uani 1 1 d D . .
H48A H 0.1424 -0.0475 1.4789 0.123 Uiso 1 1 calc R . .
H48B H 0.2412 -0.0159 1.4168 0.123 Uiso 1 1 calc R . .
C49 C 0.2337(17) -0.0802(12) 1.5938(14) 0.167(11) Uani 0.71(2) 1 d P A 1
C49' C 0.379(2) -0.0391(19) 1.4993(16) 0.064(11) Uani 0.29(2) 1 d PU A 2
C50 C 0.2694(11) 0.0098(7) 1.5524(8) 0.112(4) Uani 1 1 d . . .
C51 C 0.2739(10) 0.0738(10) 1.6126(9) 0.112(4) Uani 1 1 d . A .
C52 C 0.3285(8) 0.1601(9) 1.5880(7) 0.105(4) Uani 1 1 d DU . .
C53 C 0.334(3) 0.197(4) 1.6778(13) 0.076(16) Uani 0.25 1 d PDU A .
C53A C 0.319(3) 0.219(4) 1.667(2) 0.099(7) Uani 0.25 1 d PDU A .
C53' C 0.317(5) 0.042(5) 1.625(4) 0.36(3) Uani 0.50 1 d PDU A .
C54 C 0.4394(14) 0.1384(14) 1.5480(11) 0.125(7) Uani 0.60 1 d PD A .
C54' C 0.374(3) 0.199(3) 1.637(3) 0.16(2) Uani 0.40 1 d P A .
C55 C 0.2939(7) 0.3186(7) 1.5379(6) 0.081(3) Uani 1 1 d D . .
H55A H 0.3640 0.3058 1.4981 0.097 Uiso 1 1 calc R A .
H55B H 0.2996 0.3507 1.5813 0.097 Uiso 1 1 calc R . .
C56 C 0.2174(10) 0.3817(8) 1.5083(7) 0.111(4) Uani 1 1 d . A .
H56A H 0.2430 0.4403 1.4912 0.133 Uiso 1 1 calc R . .
H56B H 0.1478 0.3974 1.5484 0.133 Uiso 1 1 calc R . .
N1 N -0.6314(7) 0.6217(5) 1.6293(5) 0.090(3) Uani 1 1 d . . .
N2 N -0.3791(6) 0.3766(5) 1.5686(4) 0.075(2) Uani 1 1 d . . .
O1 O -0.8633(5) 0.9416(4) 1.9015(3) 0.083(2) Uani 1 1 d . . .
O2 O -0.7437(5) 1.0330(5) 1.8860(4) 0.133(3) Uani 1 1 d . . .
O3 O -0.3752(6) 0.9307(7) 1.6935(5) 0.151(4) Uani 1 1 d . . .
O4 O -0.3610(4) 0.8346(4) 1.5993(3) 0.0818(19) Uani 1 1 d . . .
O5 O -0.4043(4) 0.4347(4) 1.8877(3) 0.0785(18) Uani 1 1 d . . .
O4W O -0.427(2) 1.1080(17) 1.7577(14) 0.088(7) Uani 0.25 1 d PU . .
O6 O -0.2395(7) 0.4112(5) 1.8855(5) 0.118(2) Uani 1 1 d U . .
O5W O 0.202(2) 0.3580(16) 1.8452(14) 0.090(8) Uani 0.25 1 d P . .
O7 O 0.0372(4) 0.2299(4) 1.5585(3) 0.0710(16) Uani 1 1 d . . .
O8 O 0.0533(7) 0.2632(6) 1.6674(5) 0.131(3) Uani 1 1 d U . .
O1W O -0.6563(16) 1.1980(14) 1.8566(11) 0.062(6) Uani 0.25 1 d PU . .
O2W O 0.1056(19) 0.4135(16) 1.7348(13) 0.082(7) Uani 0.25 1 d PU . .
O3W O -0.069(2) 0.5053(17) 1.8683(14) 0.092(8) Uani 0.25 1 d PU . .
N3 N -1.0642(7) 0.8844(6) 1.9902(5) 0.091(3) Uani 1 1 d . . .
H3D H -1.105(6) 0.900(5) 2.025(7) 0.136 Uiso 1 1 d D . .
N4 N -0.9196(7) 0.9094(7) 2.0595(5) 0.107(3) Uani 1 1 d D . .
H4D H -0.8494(10) 0.8794(12) 2.0423(15) 0.160 Uiso 1 1 d D . .
N5 N -0.6312(5) 0.5139(6) 1.9689(4) 0.077(2) Uani 1 1 d D . .
H5D H -0.694(4) 0.532(3) 2.007(4) 0.116 Uiso 1 1 d D . .
N6 N -0.5244(6) 0.3628(6) 2.0253(5) 0.084(2) Uani 1 1 d D . .
H6D H -0.4907(13) 0.326(6) 1.982(3) 0.126 Uiso 1 1 d D . .
N7 N 0.2102(7) 0.3282(6) 1.4422(5) 0.094(3) Uani 1 1 d D . .
H7D H 0.2719(13) 0.324(7) 1.402(2) 0.141 Uiso 1 1 d D . .
N8 N 0.1452(6) 0.1523(7) 1.3961(5) 0.099(3) Uani 1 1 d D . .
H8D H 0.2142(11) 0.124(2) 1.378(6) 0.149 Uiso 1 1 d D . .
N9 N 0.1915(6) 0.0581(6) 1.5161(5) 0.089(3) Uani 1 1 d D A .
H9D H 0.1246(15) 0.0667(10) 1.5504(9) 0.133 Uiso 1 1 d D . .
N10 N 0.2591(5) 0.2325(5) 1.5607(4) 0.073(2) Uani 1 1 d D A .
H10D H 0.191(2) 0.2550(15) 1.590(4) 0.109 Uiso 1 1 d D . .

loop_
_atom_site_aniso_label
_atom_site_aniso_U_11
_atom_site_aniso_U_22
_atom_site_aniso_U_33
_atom_site_aniso_U_23
_atom_site_aniso_U_13
_atom_site_aniso_U_12
Ni1 0.0514(10) 0.0624(10) 0.0595(10) -0.0247(7) 0.0154(8) -0.0109(7)
Ni2 0.0432(9) 0.0913(12) 0.0467(9) -0.0129(8) -0.0036(7) -0.0030(8)
Ni3 0.0415(6) 0.0750(8) 0.0557(7) -0.0127(5) 0.0049(5) -0.0097(5)
C1 0.044(5) 0.070(6) 0.046(5) -0.013(4) 0.016(4) -0.013(4)
C2 0.059(6) 0.057(5) 0.046(5) -0.009(4) -0.004(4) -0.014(4)
C3 0.033(4) 0.068(5) 0.049(5) -0.013(4) 0.007(4) -0.006(4)
C4 0.066(6) 0.070(6) 0.064(6) -0.030(5) 0.030(5) -0.010(5)
C5 0.070(7) 0.090(7) 0.085(7) -0.048(5) 0.030(5) -0.028(5)
C6 0.053(6) 0.084(6) 0.068(6) -0.037(5) 0.023(4) -0.027(5)
C7 0.062(6) 0.066(6) 0.060(6) -0.025(4) 0.014(5) -0.010(5)
C8 0.048(6) 0.086(7) 0.074(7) -0.022(5) 0.017(5) -0.004(5)
C9 0.063(6) 0.091(7) 0.097(7) -0.039(6) 0.000(5) -0.017(5)
C10 0.101(9) 0.116(9) 0.094(9) -0.033(7) -0.038(7) 0.020(7)
C11 0.085(8) 0.118(9) 0.067(7) -0.012(6) -0.023(6) -0.010(6)
C12 0.060(6) 0.070(6) 0.079(6) -0.001(5) -0.028(5) -0.009(5)
C13 0.057(7) 0.057(7) 0.057(7) 0.0026(11) -0.020(3) -0.0106(16)
C13' 0.066(9) 0.097(10) 0.053(8) -0.008(7) -0.021(7) -0.021(7)
C14 0.130(9) 0.104(8) 0.041(5) -0.015(5) -0.024(6) -0.023(7)
C15 0.091(8) 0.065(6) 0.075(7) -0.011(5) -0.025(6) -0.001(5)
C16 0.045(6) 0.154(10) 0.045(6) -0.010(6) -0.008(5) 0.001(6)
C17 0.044(6) 0.135(8) 0.047(5) -0.021(5) -0.014(5) -0.004(5)
C18 0.040(5) 0.083(6) 0.045(5) -0.010(4) -0.009(4) 0.001(4)
C19 0.041(5) 0.075(6) 0.055(5) -0.003(4) 0.001(4) 0.003(4)
C20 0.047(5) 0.070(5) 0.054(5) 0.000(4) -0.021(4) -0.003(4)
C21 0.057(6) 0.056(5) 0.047(5) 0.001(4) -0.002(4) 0.009(4)
C22 0.046(5) 0.079(6) 0.039(5) 0.003(4) 0.002(4) 0.011(4)
C23 0.041(5) 0.105(7) 0.043(5) -0.001(4) -0.009(4) 0.005(5)
C25 0.142(15) 0.216(18) 0.23(2) 0.004(14) -0.097(14) 0.021(13)
C26 0.209(16) 0.141(12) 0.090(10) -0.016(8) -0.004(10) -0.041(11)
C27 0.123(11) 0.145(12) 0.069(8) -0.028(7) 0.007(7) -0.048(9)
C28 0.110(11) 0.174(14) 0.079(8) -0.045(9) -0.001(7) -0.046(11)
C29 0.095(9) 0.097(9) 0.099(9) -0.048(7) 0.007(7) -0.037(7)
C30 0.081(13) 0.081(13) 0.081(13) 0.0037(12) -0.029(5) -0.015(3)
C30A 0.31(3) 0.31(3) 0.31(3) 0.0143(18) -0.109(11) -0.056(6)
C30B 0.11(2) 0.065(16) 0.13(2) -0.005(14) -0.069(19) -0.025(15)
C31 0.121(11) 0.079(9) 0.138(12) -0.029(8) 0.029(9) -0.036(8)
C32 0.115(10) 0.077(8) 0.128(11) -0.001(7) -0.024(8) -0.030(7)
C33 0.220(17) 0.099(10) 0.208(16) 0.038(10) -0.103(14) -0.071(10)
C34 0.095(9) 0.234(15) 0.065(8) 0.034(8) -0.005(7) -0.024(9)
C35 0.110(11) 0.128(11) 0.094(9) 0.021(7) -0.032(8) -0.028(8)
C36 0.110(10) 0.092(8) 0.096(8) 0.000(6) -0.043(7) -0.010(7)
C37 0.058(7) 0.130(9) 0.057(6) -0.010(6) -0.014(5) 0.008(6)
C38 0.058(7) 0.166(11) 0.106(9) -0.021(7) -0.026(6) 0.015(7)
C39 0.081(8) 0.096(8) 0.090(8) -0.009(6) -0.026(6) -0.034(6)
C40 0.077(8) 0.121(9) 0.094(8) -0.011(7) -0.021(6) -0.035(6)
C41 0.118(8) 0.117(8) 0.118(8) 0.0058(11) -0.042(3) -0.0215(18)
C41' 0.114(8) 0.114(8) 0.114(8) 0.0054(11) -0.040(3) -0.0209(18)
C42 0.100(10) 0.106(9) 0.119(11) 0.037(8) -0.024(8) -0.027(7)
C43 0.105(10) 0.186(14) 0.067(8) 0.012(8) -0.019(7) -0.005(9)
C44 0.097(3) 0.098(3) 0.097(3) 0.0040(10) -0.0347(15) -0.0175(12)
C45 0.182(6) 0.182(6) 0.182(6) 0.0086(11) -0.064(2) -0.0336(15)
C46 0.44(4) 0.33(3) 0.181(19) -0.078(18) -0.22(2) 0.01(2)
C47 0.079(9) 0.154(12) 0.122(10) -0.041(9) -0.023(8) -0.045(9)
C48 0.074(8) 0.098(9) 0.118(10) -0.041(7) 0.001(7) -0.036(7)
C49 0.17(2) 0.074(12) 0.31(3) 0.075(14) -0.15(2) -0.042(12)
C49' 0.064(11) 0.064(11) 0.064(11) 0.0029(11) -0.023(4) -0.012(2)
C50 0.111(10) 0.057(7) 0.147(11) -0.002(7) -0.025(9) -0.008(6)
C51 0.098(9) 0.103(10) 0.145(12) 0.018(8) -0.057(9) -0.016(8)
C52 0.046(6) 0.113(9) 0.154(11) -0.023(8) -0.045(7) 0.013(6)
C53 0.076(16) 0.076(16) 0.076(16) 0.0036(13) -0.027(6) -0.014(3)
C53A 0.039(11) 0.118(14) 0.149(15) -0.023(12) -0.059(11) 0.015(11)
C53' 0.36(3) 0.36(3) 0.36(3) 0.0165(16) -0.126(9) -0.065(5)
C54 0.063(13) 0.127(16) 0.17(2) -0.014(14) -0.034(13) -0.001(11)
C54' 0.07(2) 0.18(3) 0.25(5) -0.13(4) -0.11(3) 0.05(2)
C55 0.052(6) 0.077(7) 0.107(8) -0.010(6) -0.016(6) -0.018(5)
C56 0.100(9) 0.080(8) 0.134(11) -0.018(7) -0.011(8) -0.029(7)
N1 0.105(7) 0.062(5) 0.080(6) -0.025(4) -0.006(5) -0.010(4)
N2 0.080(6) 0.066(5) 0.060(5) -0.007(4) -0.012(4) 0.007(4)
O1 0.059(4) 0.077(4) 0.074(4) -0.031(3) 0.031(3) -0.021(3)
O2 0.089(5) 0.118(6) 0.134(6) -0.085(5) 0.055(4) -0.057(4)
O3 0.069(5) 0.212(9) 0.134(7) -0.103(6) 0.035(4) -0.060(5)
O4 0.043(3) 0.106(5) 0.068(4) -0.029(3) 0.019(3) -0.018(3)
O5 0.041(4) 0.114(5) 0.056(4) -0.020(3) 0.003(3) 0.007(3)
O4W 0.088(7) 0.088(7) 0.088(7) 0.0038(11) -0.031(3) -0.0165(17)
O6 0.117(3) 0.120(3) 0.117(3) 0.0039(10) -0.0417(13) -0.0212(11)
O5W 0.12(2) 0.075(16) 0.11(2) -0.029(14) -0.085(18) -0.009(14)
O7 0.045(3) 0.109(5) 0.040(3) -0.005(3) 0.000(3) 0.003(3)
O8 0.130(3) 0.133(3) 0.130(3) 0.0047(10) -0.0465(14) -0.0230(11)
O1W 0.063(6) 0.062(6) 0.063(6) 0.0027(11) -0.022(2) -0.0120(14)
O2W 0.082(7) 0.082(7) 0.082(7) 0.0033(11) -0.029(3) -0.0152(16)
O3W 0.092(8) 0.093(8) 0.093(8) 0.0037(11) -0.033(3) -0.0173(17)
N3 0.070(6) 0.071(6) 0.093(7) -0.035(5) 0.026(5) -0.025(5)
N4 0.074(6) 0.125(8) 0.103(7) -0.006(6) -0.009(5) -0.017(5)
N5 0.049(5) 0.115(7) 0.056(5) -0.016(4) -0.009(4) 0.000(4)
N6 0.066(6) 0.108(7) 0.066(6) -0.001(5) -0.013(4) -0.009(5)
N7 0.079(6) 0.085(6) 0.092(7) 0.010(5) 0.002(5) -0.017(5)
N8 0.061(6) 0.135(8) 0.078(6) -0.036(5) 0.015(5) -0.035(6)
N9 0.052(5) 0.075(5) 0.119(7) -0.015(5) -0.002(5) -0.016(4)
N10 0.043(5) 0.079(5) 0.086(6) -0.005(4) -0.003(4) -0.024(4)

loop_
_atom_type_symbol
_atom_type_description
_atom_type_scat_dispersion_real
_atom_type_scat_dispersion_imag
_atom_type_scat_source
C C 0.0033 0.0016 'International Tables Vol C Tables 4.2.6.8 and 6.1.1.4'
H H 0.0000 0.0000 'International Tables Vol C Tables 4.2.6.8 and 6.1.1.4'
N N 0.0061 0.0033 'International Tables Vol C Tables 4.2.6.8 and 6.1.1.4'
O O 0.0106 0.0060 'International Tables Vol C Tables 4.2.6.8 and 6.1.1.4'
Ni Ni 0.3393 1.1124 'International Tables Vol C Tables 4.2.6.8 and 6.1.1.4'

loop_
_geom_angle_atom_site_label_1
_geom_angle_atom_site_label_2
_geom_angle_atom_site_label_3
_geom_angle
_geom_angle_site_symmetry_1
_geom_angle_site_symmetry_3
N3 Ni1 N3 180.0(5) 2_379 .
N3 Ni1 N4 95.7(4) 2_379 .
N3 Ni1 N4 84.3(4) . .
N3 Ni1 N4 84.3(4) 2_379 2_379
N3 Ni1 N4 95.7(4) . 2_379
N4 Ni1 N4 180.0(4) . 2_379
N3 Ni1 O1 92.3(2) 2_379 .
N3 Ni1 O1 87.7(2) . .
N4 Ni1 O1 83.1(3) . .
N4 Ni1 O1 96.9(3) 2_379 .
N3 Ni1 O1 87.7(2) 2_379 2_379
N3 Ni1 O1 92.3(2) . 2_379
N4 Ni1 O1 96.9(3) . 2_379
N4 Ni1 O1 83.1(3) 2_379 2_379
O1 Ni1 O1 180.000(2) . 2_379
N5 Ni2 N5 180.000(2) 2_469 .
N5 Ni2 N6 85.3(3) 2_469 2_469
N5 Ni2 N6 94.7(3) . 2_469
N5 Ni2 N6 94.7(3) 2_469 .
N5 Ni2 N6 85.3(3) . .
N6 Ni2 N6 180.000(2) 2_469 .
N5 Ni2 O5 91.2(2) 2_469 .
N5 Ni2 O5 88.8(2) . .
N6 Ni2 O5 97.1(3) 2_469 .
N6 Ni2 O5 82.9(3) . .
N5 Ni2 O5 88.8(2) 2_469 2_469
N5 Ni2 O5 91.2(2) . 2_469
N6 Ni2 O5 82.9(3) 2_469 2_469
N6 Ni2 O5 97.1(3) . 2_469
O5 Ni2 O5 180.000(2) . 2_469
N10 Ni3 N7 85.5(4) . .
N10 Ni3 N9 94.9(4) . .
N7 Ni3 N9 179.6(4) . .
N10 Ni3 N8 178.9(3) . .
N7 Ni3 N8 95.0(4) . .
N9 Ni3 N8 84.6(4) . .
N10 Ni3 O4 88.0(2) . 2_568
N7 Ni3 O4 82.1(3) . 2_568
N9 Ni3 O4 98.0(3) . 2_568
N8 Ni3 O4 91.1(3) . 2_568
N10 Ni3 O7 91.7(2) . .
N7 Ni3 O7 95.1(3) . .
N9 Ni3 O7 84.8(3) . .
N8 Ni3 O7 89.3(3) . .
O4 Ni3 O7 177.1(2) 2_568 .
C2 C1 C6 118.4(7) . .
C2 C1 C7 120.3(7) . .
C6 C1 C7 121.1(7) . .
C3 C2 C1 121.9(7) . .
C3 C2 H2 119.1 . .
C1 C2 H2 119.1 . .
C2 C3 C4 117.8(7) . .
C2 C3 C8 122.7(8) . .
C4 C3 C8 119.4(7) . .
C3 C4 C5 123.4(7) . .
C3 C4 H4 118.3 . .
C5 C4 H4 118.3 . .
C6 C5 C4 115.6(8) . .
C6 C5 C9 119.4(8) . .
C4 C5 C9 123.4(7) . .
C5 C6 C1 122.8(8) . .
C5 C6 H6 118.6 . .
C1 C6 H6 118.6 . .
O1 C7 O2 125.2(7) . .
O1 C7 C1 115.8(8) . .
O2 C7 C1 118.9(8) . .
O4 C8 O3 121.3(8) . .
O4 C8 C3 119.7(9) . .
O3 C8 C3 118.9(8) . .
N1 C9 C5 110.6(8) . .
N1 C9 H9A 109.5 . .
C5 C9 H9A 109.5 . .
N1 C9 H9B 109.5 . .
C5 C9 H9B 109.5 . .
H9A C9 H9B 108.1 . .
N1 C10 C11 114.0(9) . .
N1 C10 H10A 108.8 . .
C11 C10 H10A 108.8 . .
N1 C10 H10B 108.8 . .
C11 C10 H10B 108.8 . .
H10A C10 H10B 107.6 . .
C10 C11 C12 119.8(9) . .
C10 C11 H11A 107.4 . .
C12 C11 H11A 107.4 . .
C10 C11 H11B 107.4 . .
C12 C11 H11B 107.4 . .
H11A C11 H11B 106.9 . .
N2 C12 C11 114.7(7) . .
N2 C12 H12A 108.6 . .
C11 C12 H12A 108.6 . .
N2 C12 H12B 108.6 . .
C11 C12 H12B 108.6 . .
H12A C12 H12B 107.6 . .
N2 C13 C13' 62.2(14) . .
N2 C13 C14 108.4(18) . .
C13' C13 C14 61.1(13) . .
C13 C13' N2 58.4(12) . .
C13 C13' C14 70.0(13) . .
N2 C13' C14 112.4(9) . .
N1 C14 C13' 100.0(8) 2_468 .
N1 C14 C13 133.2(12) 2_468 .
C13' C14 C13 48.9(10) . .
N2 C15 C20 115.2(8) . .
N2 C15 H15A 108.5 . .
C20 C15 H15A 108.5 . .
N2 C15 H15B 108.5 . .
C20 C15 H15B 108.5 . .
H15A C15 H15B 107.5 . .
O7 C16 O8 124.9(9) . .
O7 C16 C22 121.9(9) . .
O8 C16 C22 113.3(9) . .
O5 C17 O6 122.4(8) . .
O5 C17 C18 121.2(8) . .
O6 C17 C18 116.3(8) . .
C23 C18 C19 117.3(7) . .
C23 C18 C17 121.9(8) . .
C19 C18 C17 120.7(7) . .
C20 C19 C18 120.9(7) . .
C20 C19 H19 119.5 . .
C18 C19 H19 119.5 . .
C21 C20 C19 119.7(8) . .
C21 C20 C15 119.7(8) . .
C19 C20 C15 120.5(8) . .
C20 C21 C22 119.9(7) . .
C20 C21 H21 120.1 . .
C22 C21 H21 120.1 . .
C23 C22 C21 119.0(8) . .
C23 C22 C16 121.6(9) . .
C21 C22 C16 119.3(7) . .
C22 C23 C18 123.1(8) . .
C22 C23 H23 118.4 . .
C18 C23 H23 118.4 . .
C27 C25 H25A 109.5 . .
C27 C25 H25B 109.5 . .
H25A C25 H25B 109.5 . .
C27 C25 H25C 109.5 . .
H25A C25 H25C 109.5 . .
H25B C25 H25C 109.5 . .
C27 C26 H26A 109.5 . .
C27 C26 H26B 109.5 . .
H26A C26 H26B 109.5 . .
C27 C26 H26C 109.5 . .
H26A C26 H26C 109.5 . .
H26B C26 H26C 109.5 . .
N4 C27 C26 111.3(11) 2_379 .
N4 C27 C28 108.6(10) 2_379 .
C26 C27 C28 108.5(10) . .
N4 C27 C25 111.6(11) 2_379 .
C26 C27 C25 111.0(13) . .
C28 C27 C25 105.6(12) . .
C29 C28 C27 123.4(12) . .
C29 C28 H28A 106.5 . .
C27 C28 H28A 106.5 . .
C29 C28 H28B 106.5 . .
C27 C28 H28B 106.5 . .
H28A C28 H28B 106.5 . .
C28 C29 N3 110.3(9) . .
C28 C29 C30B 96.6(15) . .
N3 C29 C30B 118.0(14) . .
C28 C29 C30A 127(9) . .
N3 C29 C30A 117(9) . .
C30B C29 C30A 41(8) . .
C28 C29 C30 121(2) . .
N3 C29 C30 106.0(18) . .
C30B C29 C30 24.9(17) . .
C30A C29 C30 24(8) . .
C30B C30 C30A 111(10) . .
C30B C30 C29 75(5) . .
C30A C30 C29 80(6) . .
C30 C30A C30B 35(10) . .
C30 C30A C29 76(5) . .
C30B C30A C29 67(4) . .
C30 C30B C30A 34(10) . .
C30 C30B C29 80(5) . .
C30A C30B C29 72(5) . .
C32 C31 N3 111.6(10) . .
C32 C31 H31A 109.3 . .
N3 C31 H31A 109.3 . .
C32 C31 H31B 109.3 . .
N3 C31 H31B 109.3 . .
H31A C31 H31B 108.0 . .
C31 C32 N4 106.7(10) . .
C31 C32 H32A 110.4 . .
N4 C32 H32A 110.4 . .
C31 C32 H32B 110.4 . .
N4 C32 H32B 110.4 . .
H32A C32 H32B 108.6 . .
C35 C33 H33A 109.5 . .
C35 C33 H33B 109.5 . .
H33A C33 H33B 109.5 . .
C35 C33 H33C 109.5 . .
H33A C33 H33C 109.5 . .
H33B C33 H33C 109.5 . .
C35 C34 H34A 109.5 . .
C35 C34 H34B 109.5 . .
H34A C34 H34B 109.5 . .
C35 C34 H34C 109.5 . .
H34A C34 H34C 109.5 . .
H34B C34 H34C 109.5 . .
N6 C35 C36 108.5(9) 2_469 .
N6 C35 C34 112.1(10) 2_469 .
C36 C35 C34 110.9(10) . .
N6 C35 C33 108.7(10) 2_469 .
C36 C35 C33 105.9(11) . .
C34 C35 C33 110.5(10) . .
C37 C36 C35 118.9(10) . .
C37 C36 H36A 107.6 . .
C35 C36 H36A 107.6 . .
C37 C36 H36B 107.6 . .
C35 C36 H36B 107.6 . .
H36A C36 H36B 107.0 . .
C36 C37 N5 112.7(8) . .
C36 C37 C38 109.8(9) . .
N5 C37 C38 109.7(8) . .
C36 C37 H37 108.2 . .
N5 C37 H37 108.2 . .
C38 C37 H37 108.2 . .
C37 C38 H38A 109.5 . .
C37 C38 H38B 109.5 . .
H38A C38 H38B 109.5 . .
C37 C38 H38C 109.5 . .
H38A C38 H38C 109.5 . .
H38B C38 H38C 109.5 . .
N5 C39 C40 107.6(8) . .
N5 C39 H39A 110.2 . .
C40 C39 H39A 110.2 . .
N5 C39 H39B 110.2 . .
C40 C39 H39B 110.2 . .
H39A C39 H39B 108.5 . .
N6 C40 C39 107.5(8) . .
N6 C40 H40A 110.2 . .
C39 C40 H40A 110.2 . .
N6 C40 H40B 110.2 . .
C39 C40 H40B 110.2 . .
H40A C40 H40B 108.5 . .
C41' C41 C42 67(3) . .
C41 C41' C42 82(3) . .
N7 C42 C43 112.1(11) . .
N7 C42 C41' 111.3(13) . .
C43 C42 C41' 98.0(14) . .
N7 C42 C41 109.8(13) . .
C43 C42 C41 123.6(14) . .
C41' C42 C41 30.6(11) . .
C44 C43 C42 121.4(10) . .
C44 C43 H43A 107.0 . .
C42 C43 H43A 107.0 . .
C44 C43 H43B 107.0 . .
C42 C43 H43B 107.0 . .
H43A C43 H43B 106.7 . .
C43 C44 C45 110.1(12) . .
C43 C44 C46 107.0(14) . .
C45 C44 C46 104.5(14) . .
C43 C44 N8 111.9(11) . .
C45 C44 N8 114.1(11) . .
C46 C44 N8 108.8(12) . .
C44 C45 H45A 109.5 . .
C44 C45 H45B 109.5 . .
H45A C45 H45B 109.5 . .
C44 C45 H45C 109.5 . .
H45A C45 H45C 109.5 . .
H45B C45 H45C 109.5 . .
C44 C46 H46A 109.5 . .
C44 C46 H46B 109.5 . .
H46A C46 H46B 109.5 . .
C44 C46 H46C 109.5 . .
H46A C46 H46C 109.5 . .
H46B C46 H46C 109.5 . .
C48 C47 N8 110.1(10) . .
C48 C47 H47A 109.6 . .
N8 C47 H47A 109.6 . .
C48 C47 H47B 109.6 . .
N8 C47 H47B 109.6 . .
H47A C47 H47B 108.1 . .
N9 C48 C47 113.1(10) . .
N9 C48 H48A 109.0 . .
C47 C48 H48A 109.0 . .
N9 C48 H48B 109.0 . .
C47 C48 H48B 109.0 . .
H48A C48 H48B 107.8 . .
N9 C50 C51 110.5(9) . .
N9 C50 C49 111.4(12) . .
C51 C50 C49 105.9(13) . .
N9 C50 C49' 117.8(15) . .
C51 C50 C49' 113.1(15) . .
C49 C50 C49' 96.8(14) . .
N9 C50 C53' 135(3) . .
C51 C50 C53' 25(3) . .
C49 C50 C53' 93.1(16) . .
C49' C50 C53' 94(3) . .
C53' C51 C50 100(7) . .
C53' C51 C52 99(3) . .
C50 C51 C52 118.9(11) . .
C54' C52 C54 75.3(17) . .
C54' C52 N10 113.6(18) . .
C54 C52 N10 120.9(13) . .
C54' C52 C51 120(3) . .
C54 C52 C51 115.2(12) . .
N10 C52 C51 109.0(9) . .
C54' C52 C53A 27.5(19) . .
C54 C52 C53A 102.8(18) . .
N10 C52 C53A 98(2) . .
C51 C52 C53A 108(2) . .
C54' C52 C53 25(2) . .
C54 C52 C53 96.9(9) . .
N10 C52 C53 112.0(18) . .
C51 C52 C53 100(2) . .
C53A C52 C53 14(3) . .
C54' C52 C53' 102(3) . .
C54 C52 C53' 96(2) . .
N10 C52 C53' 134(2) . .
C51 C52 C53' 25(2) . .
C53A C52 C53' 100(4) . .
C53 C52 C53' 88(3) . .
C54' C53 C52 51(3) . .
C54' C53A C52 60(4) . .
C51 C53' C50 55(6) . .
C51 C53' C52 56(3) . .
C50 C53' C52 92(3) . .
C52 C54 C54' 53.3(11) . .
C53A C54' C53 33(7) . .
C53A C54' C52 93(5) . .
C53 C54' C52 104(4) . .
C53A C54' C54 144(5) . .
C53 C54' C54 145(6) . .
C52 C54' C54 51.4(14) . .
N10 C55 C56 110.7(8) . .
N10 C55 H55A 109.5 . .
C56 C55 H55A 109.5 . .
N10 C55 H55B 109.5 . .
C56 C55 H55B 109.5 . .
H55A C55 H55B 108.1 . .
C55 C56 N7 107.3(9) . .
C55 C56 H56A 110.3 . .
N7 C56 H56A 110.3 . .
C55 C56 H56B 110.3 . .
N7 C56 H56B 110.3 . .
H56A C56 H56B 108.5 . .
C10 N1 C9 105.8(8) . .
C10 N1 C14 115.7(8) . 2_468
C9 N1 C14 106.8(8) . 2_468
C13 N2 C13' 59.5(12) . .
C13 N2 C12 130.7(13) . .
C13' N2 C12 115.6(8) . .
C13 N2 C15 109.9(13) . .
C13' N2 C15 119.8(8) . .
C12 N2 C15 112.3(7) . .
C7 O1 Ni1 133.4(5) . .
C8 O4 Ni3 140.3(6) . 2_568
C17 O5 Ni2 134.1(6) . .
C16 O7 Ni3 131.7(6) . .
C29 N3 C31 114.2(9) . .
C29 N3 Ni1 117.6(7) . .
C31 N3 Ni1 105.6(8) . .
C29 N3 H3D 122(9) . .
C31 N3 H3D 106(6) . .
Ni1 N3 H3D 88(10) . .
C32 N4 C27 118.2(10) . 2_379
C32 N4 Ni1 107.7(7) . .
C27 N4 Ni1 121.4(8) 2_379 .
C32 N4 H4D 97.0(12) . .
C27 N4 H4D 81(2) 2_379 .
Ni1 N4 H4D 128.3(14) . .
C39 N5 C37 115.6(8) . .
C39 N5 Ni2 107.4(6) . .
C37 N5 Ni2 117.0(6) . .
C39 N5 H5D 96.8(12) . .
C37 N5 H5D 104(6) . .
Ni2 N5 H5D 115(6) . .
C35 N6 C40 117.3(9) 2_469 .
C35 N6 Ni2 121.6(7) 2_469 .
C40 N6 Ni2 106.3(6) . .
C35 N6 H6D 107(6) 2_469 .
C40 N6 H6D 92.1(12) . .
Ni2 N6 H6D 108(7) . .
C42 N7 C56 119.1(10) . .
C42 N7 Ni3 119.6(7) . .
C56 N7 Ni3 104.3(7) . .
C42 N7 H7D 96.9(14) . .
C56 N7 H7D 109(6) . .
Ni3 N7 H7D 107(6) . .
C47 N8 C44 121.7(10) . .
C47 N8 Ni3 104.6(7) . .
C44 N8 Ni3 118.6(7) . .
C47 N8 H8D 94.6(13) . .
C44 N8 H8D 129(5) . .
Ni3 N8 H8D 78(8) . .
C48 N9 C50 119.5(9) . .
C48 N9 Ni3 106.0(8) . .
C50 N9 Ni3 118.9(6) . .
C48 N9 H9D 97.5(13) . .
C50 N9 H9D 110.2(19) . .
Ni3 N9 H9D 101.2(11) . .
C55 N10 C52 117.6(8) . .
C55 N10 Ni3 106.1(6) . .
C52 N10 Ni3 119.4(6) . .
C55 N10 H10D 99.8(12) . .
C52 N10 H10D 121(5) . .
Ni3 N10 H10D 87(6) . .

loop_
_geom_bond_atom_site_label_1
_geom_bond_atom_site_label_2
_geom_bond_distance
_geom_bond_site_symmetry_2
Ni1 N3 2.044(8) 2_379
Ni1 N3 2.044(8) .
Ni1 N4 2.096(10) .
Ni1 N4 2.096(10) 2_379
Ni1 O1 2.152(5) .
Ni1 O1 2.152(5) 2_379
Ni2 N5 2.040(8) 2_469
Ni2 N5 2.040(8) .
Ni2 N6 2.068(9) 2_469
Ni2 N6 2.068(9) .
Ni2 O5 2.162(5) .
Ni2 O5 2.162(5) 2_469
Ni3 N10 2.066(8) .
Ni3 N7 2.044(8) .
Ni3 N9 2.056(8) .
Ni3 N8 2.089(9) .
Ni3 O4 2.124(5) 2_568
Ni3 O7 2.175(5) .
C1 C2 1.380(10) .
C1 C6 1.391(10) .
C1 C7 1.500(10) .
C2 C3 1.381(9) .
C2 H2 0.9300 .
C3 C4 1.384(11) .
C3 C8 1.474(11) .
C4 C5 1.408(11) .
C4 H4 0.9300 .
C5 C6 1.393(10) .
C5 C9 1.529(12) .
C6 H6 0.9300 .
C7 O1 1.278(9) .
C7 O2 1.206(9) .
C8 O4 1.219(9) .
C8 O3 1.286(11) .
C9 N1 1.503(11) .
C9 H9A 0.9700 .
C9 H9B 0.9700 .
C10 N1 1.403(12) .
C10 C11 1.491(13) .
C10 H10A 0.9700 .
C10 H10B 0.9700 .
C11 C12 1.524(12) .
C11 H11A 0.9700 .
C11 H11B 0.9700 .
C12 N2 1.430(10) .
C12 H12A 0.9700 .
C12 H12B 0.9700 .
C13 N2 1.34(3) .
C13 C13' 1.36(3) .
C13 C14 1.69(3) .
C13' N2 1.394(13) .
C13' C14 1.575(15) .
C14 N1 1.498(12) 2_468
C15 N2 1.469(10) .
C15 C20 1.499(11) .
C15 H15A 0.9700 .
C15 H15B 0.9700 .
C16 O7 1.213(9) .
C16 O8 1.252(11) .
C16 C22 1.511(11) .
C17 O5 1.234(9) .
C17 O6 1.269(10) .
C17 C18 1.481(10) .
C18 C23 1.373(10) .
C18 C19 1.417(11) .
C19 C20 1.376(10) .
C19 H19 0.9300 .
C20 C21 1.378(10) .
C21 C22 1.415(11) .
C21 H21 0.9300 .
C22 C23 1.348(10) .
C23 H23 0.9300 .
C25 C27 1.573(17) .
C25 H25A 0.9600 .
C25 H25B 0.9600 .
C25 H25C 0.9600 .
C26 C27 1.486(15) .
C26 H26A 0.9600 .
C26 H26B 0.9600 .
C26 H26C 0.9600 .
C27 N4 1.500(14) 2_379
C27 C28 1.553(16) .
C28 C29 1.488(16) .
C28 H28A 0.9700 .
C28 H28B 0.9700 .
C29 N3 1.465(15) .
C29 C30B 1.55(3) .
C29 C30A 1.602(10) .
C29 C30 1.58(4) .
C30 C30B 0.68(4) .
C30 C30A 0.7(2) .
C30A C30B 1.1(2) .
C31 C32 1.476(15) .
C31 N3 1.481(15) .
C31 H31A 0.9700 .
C31 H31B 0.9700 .
C32 N4 1.498(12) .
C32 H32A 0.9700 .
C32 H32B 0.9700 .
C33 C35 1.619(16) .
C33 H33A 0.9600 .
C33 H33B 0.9600 .
C33 H33C 0.9600 .
C34 C35 1.520(15) .
C34 H34A 0.9600 .
C34 H34B 0.9600 .
C34 H34C 0.9600 .
C35 N6 1.463(13) 2_469
C35 C36 1.529(15) .
C36 C37 1.450(13) .
C36 H36A 0.9700 .
C36 H36B 0.9700 .
C37 N5 1.524(12) .
C37 C38 1.576(12) .
C37 H37 0.9800 .
C38 H38A 0.9600 .
C38 H38B 0.9600 .
C38 H38C 0.9600 .
C39 N5 1.461(11) .
C39 C40 1.537(13) .
C39 H39A 0.9700 .
C39 H39B 0.9700 .
C40 N6 1.523(12) .
C40 H40A 0.9700 .
C40 H40B 0.9700 .
C41 C41' 0.89(3) .
C41 C42 1.73(3) .
C41' C42 1.60(3) .
C42 N7 1.452(14) .
C42 C43 1.513(16) .
C43 C44 1.404(14) .
C43 H43A 0.9700 .
C43 H43B 0.9700 .
C44 C45 1.415(17) .
C44 C46 1.516(16) .
C44 N8 1.504(14) .
C45 H45A 0.9600 .
C45 H45B 0.9600 .
C45 H45C 0.9600 .
C46 H46A 0.9600 .
C46 H46B 0.9600 .
C46 H46C 0.9600 .
C47 C48 1.420(14) .
C47 N8 1.485(14) .
C47 H47A 0.9700 .
C47 H47B 0.9700 .
C48 N9 1.446(13) .
C48 H48A 0.9700 .
C48 H48B 0.9700 .
C49 C50 1.553(19) .
C49' C50 1.52(3) .
C50 N9 1.511(14) .
C50 C51 1.487(19) .
C50 C53' 1.79(8) .
C51 C53' 0.77(8) .
C51 C52 1.534(16) .
C52 C54' 1.44(3) .
C52 C54 1.408(18) .
C52 N10 1.480(13) .
C52 C53A 1.67(4) .
C52 C53 1.794(10) .
C52 C53' 1.82(5) .
C53 C54' 0.77(6) .
C53A C54' 0.77(4) .
C54 C54' 1.74(4) .
C55 N10 1.403(10) .
C55 C56 1.501(13) .
C55 H55A 0.9700 .
C55 H55B 0.9700 .
C56 N7 1.503(13) .
C56 H56A 0.9700 .
C56 H56B 0.9700 .
N1 C14 1.498(12) 2_468
O4 Ni3 2.124(5) 2_568
N3 H3D 0.70(9) .
N4 C27 1.500(14) 2_379
N4 H4D 0.919(10) .
N5 H5D 0.898(10) .
N6 C35 1.463(13) 2_469
N6 H6D 0.902(10) .
N7 H7D 0.900(10) .
N8 H8D 0.901(10) .
N9 H9D 0.899(10) .
N10 H10D 0.903(10) .

loop_
_geom_hbond_atom_site_label_D
_geom_hbond_atom_site_label_H
_geom_hbond_atom_site_label_A
_geom_hbond_distance_DH
_geom_hbond_distance_HA
_geom_hbond_distance_DA
_geom_hbond_angle_DHA
_geom_hbond_site_symmetry_A
N3 H3D O2 0.70(9) 2.21(7) 2.885(9) 164(10) 2_379
N5 H5D O6 0.898(10) 2.00(5) 2.773(10) 144(7) 2_469
N8 H8D O3 0.901(10) 2.13(3) 3.012(10) 165(9) 2_568
N9 H9D O7 0.899(10) 2.407(18) 2.856(10) 111.1(11) .
N10 H10D O8 0.903(10) 1.900(19) 2.769(11) 161(4) .

loop_
_geom_torsion_atom_site_label_1
_geom_torsion_atom_site_label_2
_geom_torsion_atom_site_label_3
_geom_torsion_atom_site_label_4
_geom_torsion
_geom_torsion_site_symmetry_1
_geom_torsion_site_symmetry_4
C6 C1 C2 C3 -4.4(13) . .
C7 C1 C2 C3 -179.6(8) . .
C1 C2 C3 C4 4.4(13) . .
C1 C2 C3 C8 -178.2(9) . .
C2 C3 C4 C5 -1.9(15) . .
C8 C3 C4 C5 -179.5(10) . .
C3 C4 C5 C6 -0.3(16) . .
C3 C4 C5 C9 165.4(10) . .
C4 C5 C6 C1 0.3(16) . .
C9 C5 C6 C1 -166.0(10) . .
C2 C1 C6 C5 2.0(15) . .
C7 C1 C6 C5 177.1(10) . .
C2 C1 C7 O1 -176.4(8) . .
C6 C1 C7 O1 8.5(14) . .
C2 C1 C7 O2 1.3(15) . .
C6 C1 C7 O2 -173.7(10) . .
C2 C3 C8 O4 -167.2(9) . .
C4 C3 C8 O4 10.2(14) . .
C2 C3 C8 O3 15.1(15) . .
C4 C3 C8 O3 -167.5(10) . .
C6 C5 C9 N1 -154.2(10) . .
C4 C5 C9 N1 40.6(15) . .
N1 C10 C11 C12 54.2(14) . .
C10 C11 C12 N2 -166.7(9) . .
C14 C13 C13' N2 -134.5(12) . .
N2 C13 C13' C14 134.5(12) . .
C13 C13' C14 N1 140.2(14) . 2_468
N2 C13' C14 N1 -178.7(9) . 2_468
N2 C13' C14 C13 41.1(13) . .
N2 C13 C14 N1 -101.5(18) . 2_468
C13' C13 C14 N1 -59.8(18) . 2_468
N2 C13 C14 C13' -41.7(13) . .
O5 C17 C18 C23 178.2(9) . .
O6 C17 C18 C23 -5.1(14) . .
O5 C17 C18 C19 2.4(14) . .
O6 C17 C18 C19 179.1(9) . .
C23 C18 C19 C20 1.6(12) . .
C17 C18 C19 C20 177.6(8) . .
C18 C19 C20 C21 0.4(12) . .
C18 C19 C20 C15 -177.8(8) . .
N2 C15 C20 C21 -80.8(9) . .
N2 C15 C20 C19 97.4(10) . .
C19 C20 C21 C22 -1.4(12) . .
C15 C20 C21 C22 176.8(8) . .
C20 C21 C22 C23 0.5(12) . .
C20 C21 C22 C16 -177.5(8) . .
O7 C16 C22 C23 -171.9(9) . .
O8 C16 C22 C23 8.1(14) . .
O7 C16 C22 C21 6.0(14) . .
O8 C16 C22 C21 -174.0(9) . .
C21 C22 C23 C18 1.6(13) . .
C16 C22 C23 C18 179.5(8) . .
C19 C18 C23 C22 -2.6(13) . .
C17 C18 C23 C22 -178.5(8) . .
N4 C27 C28 C29 -63.7(14) 2_379 .
C26 C27 C28 C29 57.5(16) . .
C25 C27 C28 C29 176.5(11) . .
C27 C28 C29 N3 73.1(13) . .
C27 C28 C29 C30B -163.7(14) . .
C27 C28 C29 C30A -134(10) . .
C27 C28 C29 C30 -162(2) . .
C28 C29 C30 C30B -4(6) . .
N3 C29 C30 C30B 123(5) . .
C30A C29 C30 C30B -116(24) . .
C28 C29 C30 C30A 112(24) . .
N3 C29 C30 C30A -121(24) . .
C30B C29 C30 C30A 116(25) . .
C29 C30 C30A C30B -70(10) . .
C30B C30 C30A C29 70(10) . .
C28 C29 C30A C30 -84(25) . .
N3 C29 C30A C30 67(24) . .
C30B C29 C30A C30 -36(15) . .
C28 C29 C30A C30B -49(15) . .
N3 C29 C30A C30B 102(11) . .
C30 C29 C30A C30B 36(15) . .
C29 C30 C30B C30A 73(12) . .
C30A C30 C30B C29 -73(12) . .
C29 C30A C30B C30 -99(14) . .
C30 C30A C30B C29 99(14) . .
C28 C29 C30B C30 177(5) . .
N3 C29 C30B C30 -66(6) . .
C30A C29 C30B C30 34(14) . .
C28 C29 C30B C30A 143(14) . .
N3 C29 C30B C30A -100(14) . .
C30 C29 C30B C30A -34(14) . .
N3 C31 C32 N4 -55.4(12) . .
N6 C35 C36 C37 -70.2(13) 2_469 .
C34 C35 C36 C37 53.4(14) . .
C33 C35 C36 C37 173.2(10) . .
C35 C36 C37 N5 72.6(12) . .
C35 C36 C37 C38 -164.8(9) . .
N5 C39 C40 N6 -56.3(10) . .
C41 C41' C42 N7 -93(3) . .
C41 C41' C42 C43 149(3) . .
C41' C41 C42 N7 99(3) . .
C41' C41 C42 C43 -37(3) . .
N7 C42 C43 C44 70.5(15) . .
C41' C42 C43 C44 -172.5(14) . .
C41 C42 C43 C44 -154.4(15) . .
C42 C43 C44 C45 58.9(17) . .
C42 C43 C44 C46 171.8(14) . .
C42 C43 C44 N8 -69.1(15) . .
N8 C47 C48 N9 54.0(12) . .
N9 C50 C51 C53' -178(3) . .
C49 C50 C51 C53' 61(3) . .
C49' C50 C51 C53' -43(3) . .
N9 C50 C51 C52 -71.7(13) . .
C49 C50 C51 C52 167.5(12) . .
C49' C50 C51 C52 62.7(18) . .
C53' C50 C51 C52 106(3) . .
C53' C51 C52 C54' -47(7) . .
C50 C51 C52 C54' -153.7(18) . .
C53' C51 C52 C54 40(7) . .
C50 C51 C52 C54 -66.7(17) . .
C53' C51 C52 N10 180(7) . .
C50 C51 C52 N10 73.0(13) . .
C53' C51 C52 C53A -74(7) . .
C50 C51 C52 C53A 178.9(19) . .
C53' C51 C52 C53 -63(7) . .
C50 C51 C52 C53 -169.4(16) . .
C50 C51 C52 C53' -107(7) . .
C54 C52 C53 C54' 28(7) . .
N10 C52 C53 C54' -99(6) . .
C51 C52 C53 C54' 146(6) . .
C53A C52 C53 C54' -87(13) . .
C53' C52 C53 C54' 124(7) . .
C54 C52 C53A C54' -2(7) . .
N10 C52 C53A C54' -127(7) . .
C51 C52 C53A C54' 120(7) . .
C53 C52 C53A C54' 64(9) . .
C53' C52 C53A C54' 96(7) . .
C52 C51 C53' C50 -122(2) . .
C50 C51 C53' C52 122(2) . .
N9 C50 C53' C51 3(4) . .
C49 C50 C53' C51 -122(3) . .
C49' C50 C53' C51 141(3) . .
N9 C50 C53' C52 -42(3) . .
C51 C50 C53' C52 -45(2) . .
C49 C50 C53' C52 -168(2) . .
C49' C50 C53' C52 95(3) . .
C54' C52 C53' C51 140(6) . .
C54 C52 C53' C51 -144(6) . .
N10 C52 C53' C51 -1(9) . .
C53A C52 C53' C51 112(7) . .
C53 C52 C53' C51 119(7) . .
C54' C52 C53' C50 -176(2) . .
C54 C52 C53' C50 -100(2) . .
N10 C52 C53' C50 44(5) . .
C51 C52 C53' C50 44(5) . .
C53A C52 C53' C50 156(2) . .
C53 C52 C53' C50 163(3) . .
N10 C52 C54 C54' 109(2) . .
C51 C52 C54 C54' -116(3) . .
C53A C52 C54 C54' 1(4) . .
C53 C52 C54 C54' -12(3) . .
C53' C52 C54 C54' -101(4) . .
C52 C53A C54' C53 -112(10) . .
C52 C53A C54' C54 3(10) . .
C52 C53 C54' C53A 73(11) . .
C52 C53 C54' C54 -41(5) . .
C54 C52 C54' C53A 178(8) . .
N10 C52 C54' C53A 60(8) . .
C51 C52 C54' C53A -71(7) . .
C53 C52 C54' C53A -31(8) . .
C53' C52 C54' C53A -89(7) . .
C54 C52 C54' C53 -151(7) . .
N10 C52 C54' C53 91(7) . .
C51 C52 C54' C53 -40(7) . .
C53A C52 C54' C53 31(8) . .
C53' C52 C54' C53 -58(7) . .
N10 C52 C54' C54 -117.7(15) . .
C51 C52 C54' C54 110.9(16) . .
C53A C52 C54' C54 -178(8) . .
C53 C52 C54' C54 151(7) . .
C53' C52 C54' C54 93(2) . .
C52 C54 C54' C53A -4(13) . .
C52 C54 C54' C53 55(8) . .
N10 C55 C56 N7 -58.3(11) . .
C11 C10 N1 C9 178.1(9) . .
C11 C10 N1 C14 60.1(13) . 2_468
C5 C9 N1 C10 79.4(11) . .
C5 C9 N1 C14 -156.8(8) . 2_468
C14 C13 N2 C13' 41.2(12) . .
C13' C13 N2 C12 -98.9(16) . .
C14 C13 N2 C12 -58(2) . .
C13' C13 N2 C15 113.5(11) . .
C14 C13 N2 C15 154.7(11) . .
C14 C13' N2 C13 -46.5(14) . .
C13 C13' N2 C12 123.8(15) . .
C14 C13' N2 C12 77.3(11) . .
C13 C13' N2 C15 -96.8(15) . .
C14 C13' N2 C15 -143.3(9) . .
C11 C12 N2 C13 150.9(18) . .
C11 C12 N2 C13' 80.3(11) . .
C11 C12 N2 C15 -62.1(10) . .
C20 C15 N2 C13 81.4(15) . .
C20 C15 N2 C13' 146.9(9) . .
C20 C15 N2 C12 -72.5(10) . .
O2 C7 O1 Ni1 0.2(17) . .
C1 C7 O1 Ni1 177.8(6) . .
N3 Ni1 O1 C7 5.9(10) 2_379 .
N3 Ni1 O1 C7 -174.1(10) . .
N4 Ni1 O1 C7 -89.5(9) . .
N4 Ni1 O1 C7 90.5(9) 2_379 .
O1 Ni1 O1 C7 174(100) 2_379 .
O3 C8 O4 Ni3 8.8(18) . 2_568
C3 C8 O4 Ni3 -168.8(6) . 2_568
O6 C17 O5 Ni2 0.5(16) . .
C18 C17 O5 Ni2 176.9(6) . .
N5 Ni2 O5 C17 -4.2(9) 2_469 .
N5 Ni2 O5 C17 175.8(9) . .
N6 Ni2 O5 C17 81.3(9) 2_469 .
N6 Ni2 O5 C17 -98.7(9) . .
O5 Ni2 O5 C17 -140(100) 2_469 .
O8 C16 O7 Ni3 -6.8(17) . .
C22 C16 O7 Ni3 173.2(6) . .
N10 Ni3 O7 C16 -3.3(9) . .
N7 Ni3 O7 C16 -88.9(9) . .
N9 Ni3 O7 C16 91.5(9) . .
N8 Ni3 O7 C16 176.1(9) . .
O4 Ni3 O7 C16 -86(5) 2_568 .
C28 C29 N3 C31 -178.9(9) . .
C30B C29 N3 C31 71.6(16) . .
C30A C29 N3 C31 25(9) . .
C30 C29 N3 C31 48.0(19) . .
C28 C29 N3 Ni1 -54.3(11) . .
C30B C29 N3 Ni1 -163.9(13) . .
C30A C29 N3 Ni1 150(9) . .
C30 C29 N3 Ni1 172.6(17) . .
C32 C31 N3 C29 175.3(9) . .
C32 C31 N3 Ni1 44.6(10) . .
N3 Ni1 N3 C29 -124(100) 2_379 .
N4 Ni1 N3 C29 -145.9(8) . .
N4 Ni1 N3 C29 34.1(8) 2_379 .
O1 Ni1 N3 C29 -62.6(8) . .
O1 Ni1 N3 C29 117.4(8) 2_379 .
N3 Ni1 N3 C31 5(94) 2_379 .
N4 Ni1 N3 C31 -17.1(6) . .
N4 Ni1 N3 C31 162.9(6) 2_379 .
O1 Ni1 N3 C31 66.2(6) . .
O1 Ni1 N3 C31 -113.8(6) 2_379 .
C31 C32 N4 C27 179.0(10) . 2_379
C31 C32 N4 Ni1 36.7(11) . .
N3 Ni1 N4 C32 169.1(7) 2_379 .
N3 Ni1 N4 C32 -10.9(7) . .
N4 Ni1 N4 C32 -17(100) 2_379 .
O1 Ni1 N4 C32 -99.2(7) . .
O1 Ni1 N4 C32 80.8(7) 2_379 .
N3 Ni1 N4 C27 28.2(8) 2_379 2_379
N3 Ni1 N4 C27 -151.8(8) . 2_379
N4 Ni1 N4 C27 -158(100) 2_379 2_379
O1 Ni1 N4 C27 119.9(8) . 2_379
O1 Ni1 N4 C27 -60.1(8) 2_379 2_379
C40 C39 N5 C37 178.0(7) . .
C40 C39 N5 Ni2 45.4(8) . .
C36 C37 N5 C39 -178.0(8) . .
C38 C37 N5 C39 59.4(10) . .
C36 C37 N5 Ni2 -50.0(9) . .
C38 C37 N5 Ni2 -172.6(6) . .
N5 Ni2 N5 C39 -72(100) 2_469 .
N6 Ni2 N5 C39 160.8(6) 2_469 .
N6 Ni2 N5 C39 -19.2(6) . .
O5 Ni2 N5 C39 63.8(6) . .
O5 Ni2 N5 C39 -116.2(6) 2_469 .
N5 Ni2 N5 C37 156(100) 2_469 .
N6 Ni2 N5 C37 29.0(6) 2_469 .
N6 Ni2 N5 C37 -151.0(6) . .
O5 Ni2 N5 C37 -68.0(6) . .
O5 Ni2 N5 C37 112.0(6) 2_469 .
C39 C40 N6 C35 177.8(9) . 2_469
C39 C40 N6 Ni2 37.9(8) . .
N5 Ni2 N6 C35 31.3(8) 2_469 2_469
N5 Ni2 N6 C35 -148.7(8) . 2_469
N6 Ni2 N6 C35 -141(85) 2_469 2_469
O5 Ni2 N6 C35 121.9(8) . 2_469
O5 Ni2 N6 C35 -58.1(8) 2_469 2_469
N5 Ni2 N6 C40 169.0(6) 2_469 .
N5 Ni2 N6 C40 -11.0(6) . .
N6 Ni2 N6 C40 -3(82) 2_469 .
O5 Ni2 N6 C40 -100.3(6) . .
O5 Ni2 N6 C40 79.7(6) 2_469 .
C43 C42 N7 C56 -175.8(9) . .
C41' C42 N7 C56 75.6(15) . .
C41 C42 N7 C56 42.9(15) . .
C43 C42 N7 Ni3 -46.0(12) . .
C41' C42 N7 Ni3 -154.6(12) . .
C41 C42 N7 Ni3 172.7(11) . .
C55 C56 N7 C42 179.4(8) . .
C55 C56 N7 Ni3 43.0(9) . .
N10 Ni3 N7 C42 -153.8(8) . .
N9 Ni3 N7 C42 17(59) . .
N8 Ni3 N7 C42 27.2(8) . .
O4 Ni3 N7 C42 117.6(8) 2_568 .
O7 Ni3 N7 C42 -62.5(8) . .
N10 Ni3 N7 C56 -17.7(6) . .
N9 Ni3 N7 C56 154(58) . .
N8 Ni3 N7 C56 163.3(6) . .
O4 Ni3 N7 C56 -106.3(7) 2_568 .
O7 Ni3 N7 C56 73.6(7) . .
C48 C47 N8 C44 -177.4(9) . .
C48 C47 N8 Ni3 -39.4(10) . .
C43 C44 N8 C47 177.5(9) . .
C45 C44 N8 C47 51.7(15) . .
C46 C44 N8 C47 -64.5(16) . .
C43 C44 N8 Ni3 45.0(12) . .
C45 C44 N8 Ni3 -80.8(12) . .
C46 C44 N8 Ni3 163.0(12) . .
N10 Ni3 N8 C47 79(18) . .
N7 Ni3 N8 C47 -165.1(7) . .
N9 Ni3 N8 C47 14.8(7) . .
O4 Ni3 N8 C47 112.8(7) 2_568 .
O7 Ni3 N8 C47 -70.1(7) . .
N10 Ni3 N8 C44 -142(18) . .
N7 Ni3 N8 C44 -25.5(8) . .
N9 Ni3 N8 C44 154.4(8) . .
O4 Ni3 N8 C44 -107.7(7) 2_568 .
O7 Ni3 N8 C44 69.5(7) . .
C47 C48 N9 C50 -175.5(10) . .
C47 C48 N9 Ni3 -37.7(10) . .
C51 C50 N9 C48 -178.7(9) . .
C49 C50 N9 C48 -61.3(15) . .
C49' C50 N9 C48 49.3(17) . .
C53' C50 N9 C48 180.0(17) . .
C51 C50 N9 Ni3 48.9(12) . .
C49 C50 N9 Ni3 166.3(11) . .
C49' C50 N9 Ni3 -83.1(15) . .
C53' C50 N9 Ni3 48(2) . .
N10 Ni3 N9 C48 -168.1(6) . .
N7 Ni3 N9 C48 21(59) . .
N8 Ni3 N9 C48 10.9(6) . .
O4 Ni3 N9 C48 -79.5(6) 2_568 .
O7 Ni3 N9 C48 100.6(6) . .
N10 Ni3 N9 C50 -30.1(8) . .
N7 Ni3 N9 C50 159(98) . .
N8 Ni3 N9 C50 148.9(8) . .
O4 Ni3 N9 C50 58.6(8) 2_568 .
O7 Ni3 N9 C50 -121.3(8) . .
C56 C55 N10 C52 177.1(9) . .
C56 C55 N10 Ni3 40.4(9) . .
C54' C52 N10 C55 41(3) . .
C54 C52 N10 C55 -45.0(15) . .
C51 C52 N10 C55 178.0(9) . .
C53A C52 N10 C55 65(2) . .
C53 C52 N10 C55 68.1(19) . .
C53' C52 N10 C55 178(4) . .
C54' C52 N10 Ni3 172(2) . .
C54 C52 N10 Ni3 85.8(13) . .
C51 C52 N10 Ni3 -51.2(11) . .
C53A C52 N10 Ni3 -163.8(19) . .
C53 C52 N10 Ni3 -161.0(16) . .
C53' C52 N10 Ni3 -51(4) . .
N7 Ni3 N10 C55 -12.0(6) . .
N9 Ni3 N10 C55 168.1(6) . .
N8 Ni3 N10 C55 104(18) . .
O4 Ni3 N10 C55 70.2(5) 2_568 .
O7 Ni3 N10 C55 -107.0(5) . .
N7 Ni3 N10 C52 -147.7(7) . .
N9 Ni3 N10 C52 32.3(7) . .
N8 Ni3 N10 C52 -31(18) . .
O4 Ni3 N10 C52 -65.5(7) 2_568 .
O7 Ni3 N10 C52 117.3(7) . .
